data_7207314
loop_
_publ_author_name
'Wang, Xiao-Ming'
'Wang, Chun-Hai'
'Wu, M. M.'
'Wang, Y. X.'
'Jing, Xi-Ping'

_publ_section_title
;
 O/N ordering in the structure of Ca3Si2O4N2 and the luminescence
 properties of the Ce3+ doped material
;
_journal_issue 8
_journal_name_full 'Journal of Materials Chemistry'
_journal_page_first 3388
_journal_paper_doi 10.1039/c2jm13852b
_journal_volume 22
_journal_year 2012
_chemical_formula_moiety 'Ca3 N2 O4 Si2'
_chemical_formula_sum 'Ca3 N2 O4 Si2'
_chemical_formula_weight 268.42
_chemical_name_systematic ?
_space_group_crystal_system cubic
_space_group_IT_number 205
_space_group_name_Hall '-P 2ac 2ab'
_symmetry_cell_setting cubic
_symmetry_Int_Tables_number 205
_symmetry_space_group_name_Hall '-P 2ac 2ab 3'
_symmetry_space_group_name_H-M 'P a -3'
_cell_angle_alpha 90
_cell_angle_beta 90
_cell_angle_gamma 90
_cell_formula_units_Z 24
_cell_length_a 15.07392
_cell_length_b 15.07392
_cell_length_c 15.07392
_cell_measurement_temperature 293
_cell_volume 3425.142
_diffrn_ambient_temperature 293
_diffrn_measurement_device_type 'Bruker D8 Advance'
_diffrn_radiation_monochromator Ge
_diffrn_radiation_type 'Cu K\a'
_diffrn_radiation_wavelength 1.540596
_diffrn_source_target Cu
_exptl_crystal_density_diffrn 3.123
_pd_char_colour white
_pd_meas_2theta_range_inc 0.0144
_pd_meas_2theta_range_max 119.9876
_pd_meas_2theta_range_min 5
_pd_meas_number_of_points 5829
_pd_meas_scan_method step
_pd_proc_ls_background_function '20 Legendre polynoms'
_pd_proc_ls_profile_function PV-TCHZ
_pd_proc_ls_prof_R_factor 0.0470
_pd_proc_ls_prof_wR_expected 0.0506
_pd_proc_ls_prof_wR_factor 0.0735
_refine_ls_number_constraints 9
_refine_ls_number_parameters 105
_refine_ls_number_restraints 0
_refine_ls_shift/su_max .01
_refine_ls_weighting_details 1/[Y~i~]
_refine_ls_weighting_scheme sigma
_cod_data_source_file c2jm13852b.txt
_cod_data_source_block C
_cod_original_cell_volume 3425.141
_cod_database_code 7207314

loop_
_symmetry_equiv_pos_as_xyz
'x, y, z'
'-x+1/2, -y, z+1/2'
'-x, y+1/2, -z+1/2'
'x+1/2, -y+1/2, -z'
'z, x, y'
'z+1/2, -x+1/2, -y'
'-z+1/2, -x, y+1/2'
'-z, x+1/2, -y+1/2'
'y, z, x'
'-y, z+1/2, -x+1/2'
'y+1/2, -z+1/2, -x'
'-y+1/2, -z, x+1/2'
'-x, -y, -z'
'x-1/2, y, -z-1/2'
'x, -y-1/2, z-1/2'
'-x-1/2, y-1/2, z'
'-z, -x, -y'
'-z-1/2, x-1/2, y'
'z-1/2, x, -y-1/2'
'z, -x-1/2, y-1/2'
'-y, -z, -x'
'y, -z-1/2, x-1/2'
'-y-1/2, z-1/2, x'
'y-1/2, z, -x-1/2'

loop_
_atom_site_label
_atom_site_type_symbol
_atom_site_symmetry_multiplicity
_atom_site_fract_x
_atom_site_fract_y
_atom_site_fract_z
_atom_site_occupancy
_atom_site_U_iso_or_equiv
Ca1 Ca+2 4 0 0 0 0.5612916 0.011408(6)
Ca2 Ca+2 8 0.2382236 0.2382236 0.2382236 0.3325827 0.011408(6)
Ca3 Ca+2 8 0.07028575 0.07028575 0.07028575 0.3867715 0.011408(6)
Ca4 Ca+2 8 0.3702033 0.3702033 0.3702033 1 0.011408(6)
Ca5 Ca+2 8 0.1579415 0.1579415 0.1579415 1 0.011408(6)
Ca6 Ca+2 24 0.3543181 0.13831 0.3720886 1 0.011408(6)
Ca7 Ca+2 24 0.1177887 0.09622956 0.3867902 1 0.011408(6)
Si1 Si+4 24 0.5043013 0.2273262 0.2363038 1 0.000483(4)
Si2 Si+4 24 0.4861069 0.01844902 0.2556805 1 0.000483(4)
O1 O 24 0.2642051 0.2700584 0.411071 1 0.01(0)
O2 O 24 0.3352409 0.4709358 0.4819417 1 0.01(0)
N1 N 24 0.1234548 0.2724936 0.517672 1 0.00269(0)
O3 O 24 0.08690233 0.2853346 0.2276274 1 0.01(0)
O4 O 24 0.01401109 0.9600786 0.1582686 1 0.01(0)
N2 N 24 0.235273 0.1203689 0.5094904 1 0.00269(0)

loop_
_atom_type_symbol
_atom_type_description
_atom_type_scat_dispersion_real
_atom_type_scat_dispersion_imag
_atom_type_scat_source
N N 0.0061 0.0033 'International Tables Vol C Tables 4.2.6.8 and 6.1.1.4'
O O 0.0106 0.0060 'International Tables Vol C Tables 4.2.6.8 and 6.1.1.4'
Si Si 0.0817 0.0704 'International Tables Vol C Tables 4.2.6.8 and 6.1.1.4'
Ca Ca 0.2030 0.3060 'International Tables Vol C Tables 4.2.6.8 and 6.1.1.4'

loop_
_geom_angle_atom_site_label_1
_geom_angle_atom_site_label_2
_geom_angle_atom_site_label_3
_geom_angle
O1 Si1 O1 60.0
O1 Si1 N1 66.9
O1 Si1 O3 59.7
O1 Si1 N2 110.9
O2 Si2 O2 60.0
O2 Si2 N1 63.8
O2 Si2 O4 59.6
O2 Si2 N2 62.3
O3 Si1 O1 60.0
O3 Si1 N1 128.2
O3 Si1 N2 61.5
O4 Si2 O2 55.9
O4 Si2 N1 120.3
O4 Si2 O4 73.1
O4 Si2 N2 60.8
N1 Si1 O3 99.4
N1 Si1 O4 136.6
N1 Si1 N2 99.9
N1 Si1 O1 60.3
N1 Si1 O2 60.4
N1 Si2 O2 131.5
N1 Si2 O3 57.2
N1 Si2 O4 148.7
N1 Si2 N2 89.2
N1 Si2 O1 116.0
N2 Si1 O3 99.4
N2 Si1 O4 136.6
N2 Si1 N2 99.9
N2 Si1 O1 60.3
N2 Si2 O2 148.5
N2 Si2 O3 89.4
N2 Si2 O4 126.6
N2 Si2 O1 112.1
N2 Si2 N1 114.2

loop_
_geom_bond_atom_site_label_1
_geom_bond_atom_site_label_2
_geom_bond_distance
Ca1 O4 2.47(0)
Ca2 O3 2.39(4)
Ca2 O1 2.67(8)
Ca3 O4 2.28(9)
Ca3 N1 2.62(4)
Ca4 O1 2.28(3)
Ca4 O2 2.32(8)
Ca5 O3 2.43(7)
Ca5 N1 2.42(7)
Ca6 O1 2.47(7)
Ca6 O3 2.43(7)
Ca6 N1 2.41(7)
Ca7 O2 2.31(5)
Ca7 O3 2.25(8)
Ca7 N1 2.86(5)
Ca7 N2 2.65(9)
Si1 O1 1.59(5)
Si1 O3 1.61(6)
Si1 N1 1.67(0)
Si1 N2 1.75(3)
Si2 O2 1.61(3)
Si2 O4 1.62(3)
Si2 N1 1.67(2)
Si2 N2 1.64(0)
